data_4345371
loop_
_publ_author_name
'Bhowmik, Susovan'
'Kosa, Monica'
'Mizrahi, Amir'
'Fridman, Natalia'
'Saphier, Magal'
'Stanger, Amnon'
'Gross, Zeev'

_publ_section_title
;
 The Planar Cyclooctatetraene Bridge in Bis-Metallic Macrocycles:
 Isolating or Conjugating?
;
_journal_issue 4
_journal_name_full 'Inorganic chemistry'
_journal_page_first 2287
_journal_page_last 2296
_journal_paper_doi 10.1021/acs.inorgchem.6b02944
_journal_volume 56
_journal_year 2017
_chemical_formula_moiety 'C74 H18 F30 N8'
_chemical_formula_sum 'C74 H18 F30 N8'
_chemical_formula_weight 1588.96
_chemical_name_common 'Gross71 (Susovan)'
_chemical_name_systematic
; 
 ? 
;
_space_group_IT_number 2
_symmetry_cell_setting triclinic
_symmetry_space_group_name_Hall '-P 1'
_symmetry_space_group_name_H-M 'P -1'
_atom_sites_solution_hydrogens geom
_atom_sites_solution_primary direct
_atom_sites_solution_secondary difmap
_audit_creation_method SHELXL-97
_cell_angle_alpha 113.361(6)
_cell_angle_beta 94.325(4)
_cell_angle_gamma 97.777(10)
_cell_formula_units_Z 1
_cell_length_a 6.331(6)
_cell_length_b 15.802(6)
_cell_length_c 15.896(9)
_cell_measurement_reflns_used 4156
_cell_measurement_temperature 200(2)
_cell_measurement_theta_max 24.14
_cell_measurement_theta_min 1.41
_cell_volume 1431.8(17)
_computing_cell_refinement 'DENZO HKL2000 (Otwinowski & Minor 1997)'
_computing_data_collection 'Collect (Nonius, 2006)'
_computing_data_reduction 'DENZO HKL2000 (Otwinowski & Minor 1997)'
_computing_molecular_graphics 'Mercury 3.5'
_computing_structure_refinement 'SHELXL-97 (Sheldrick, 1997)'
_computing_structure_solution 'SHELXS-97 (Sheldrick, 1990)'
_diffrn_ambient_temperature 200(2)
_diffrn_detector_area_resol_mean 95
_diffrn_measured_fraction_theta_full 0.985
_diffrn_measured_fraction_theta_max 0.985
_diffrn_measurement_device_type 'Nonius KappaCCD'
_diffrn_measurement_method 'phi- and omega-scans'
_diffrn_radiation_monochromator graphite
_diffrn_radiation_source 'fine-focus sealed tube'
_diffrn_radiation_type MoK\a
_diffrn_radiation_wavelength 0.71073
_diffrn_reflns_av_R_equivalents 0.0830
_diffrn_reflns_av_sigmaI/netI 0.0566
_diffrn_reflns_limit_h_max 7
_diffrn_reflns_limit_h_min 0
_diffrn_reflns_limit_k_max 17
_diffrn_reflns_limit_k_min -17
_diffrn_reflns_limit_l_max 17
_diffrn_reflns_limit_l_min -17
_diffrn_reflns_number 4311
_diffrn_reflns_theta_full 24.14
_diffrn_reflns_theta_max 24.14
_diffrn_reflns_theta_min 1.41
_diffrn_standards_decay_% none
_diffrn_standards_interval_count none
_diffrn_standards_interval_time none
_diffrn_standards_number none
_exptl_absorpt_coefficient_mu 0.179
_exptl_absorpt_correction_T_max 0.9741
_exptl_absorpt_correction_T_min 0.9238
_exptl_absorpt_process_details
; 
'HKL Denzo and Scalepack (Otwinowski & Minor 1997)'  
;
_exptl_crystal_colour brown
_exptl_crystal_density_diffrn 1.843
_exptl_crystal_density_method 'not measured'
_exptl_crystal_description block
_exptl_crystal_F_000 788
_exptl_crystal_size_max 0.45
_exptl_crystal_size_mid 0.15
_exptl_crystal_size_min 0.09
_refine_diff_density_max 0.365
_refine_diff_density_min -0.269
_refine_diff_density_rms 0.066
_refine_ls_extinction_method none
_refine_ls_goodness_of_fit_ref 1.045
_refine_ls_hydrogen_treatment mixed
_refine_ls_matrix_type full
_refine_ls_number_parameters 517
_refine_ls_number_reflns 4311
_refine_ls_number_restraints 0
_refine_ls_restrained_S_all 1.045
_refine_ls_R_factor_all 0.1011
_refine_ls_R_factor_gt 0.0673
_refine_ls_shift/su_max 0.020
_refine_ls_shift/su_mean 0.004
_refine_ls_structure_factor_coef Fsqd
_refine_ls_weighting_details 'calc w=1/[\s^2^(Fo^2^)+(0.1115P)^2^+1.0115P] where P=(Fo^2^+2Fc^2^)/3'
_refine_ls_weighting_scheme calc
_refine_ls_wR_factor_gt 0.1750
_refine_ls_wR_factor_ref 0.1955
_reflns_number_gt 2978
_reflns_number_total 4311
_reflns_threshold_expression >2sigma(I)
_cod_data_source_file ic6b02944_si_004.cif
_cod_data_source_block Gross71
_cod_original_cell_volume 1431.8(16)
_cod_database_code 4345371

loop_
_symmetry_equiv_pos_as_xyz
'x, y, z'
'-x, -y, -z'

loop_
_atom_site_label
_atom_site_type_symbol
_atom_site_fract_x
_atom_site_fract_y
_atom_site_fract_z
_atom_site_U_iso_or_equiv
_atom_site_adp_type
_atom_site_occupancy
_atom_site_symmetry_multiplicity
_atom_site_calc_flag
_atom_site_refinement_flags
F1 F 0.5712(5) 0.1690(2) 0.5603(2) 0.0852(10) Uani 1 1 d .
F2 F 0.5055(6) 0.0944(3) 0.6820(3) 0.1006(12) Uani 1 1 d .
F3 F 0.8290(6) 0.1112(3) 0.8092(3) 0.0945(12) Uani 1 1 d .
F4 F 1.2238(6) 0.1972(2) 0.8097(2) 0.0816(10) Uani 1 1 d .
F5 F 1.2940(5) 0.2769(2) 0.6917(2) 0.0665(8) Uani 1 1 d .
F6 F 1.6974(4) 0.16474(19) 0.32963(19) 0.0633(8) Uani 1 1 d .
F7 F 1.8705(4) 0.0176(2) 0.2317(2) 0.0660(8) Uani 1 1 d .
F8 F 1.6718(5) -0.10622(19) 0.06286(19) 0.0668(8) Uani 1 1 d .
F9 F 1.2846(5) -0.08710(18) -0.00325(18) 0.0635(8) Uani 1 1 d .
F10 F 1.1016(4) 0.05468(19) 0.09650(17) 0.0578(7) Uani 1 1 d .
F11 F 0.6963(5) 0.26414(19) 0.0232(2) 0.0727(9) Uani 1 1 d .
F12 F 0.6096(6) 0.3041(3) -0.1226(2) 0.0900(11) Uani 1 1 d .
F13 F 0.6694(5) 0.4833(3) -0.1036(2) 0.0842(10) Uani 1 1 d .
F14 F 0.8276(5) 0.6231(2) 0.0632(2) 0.0779(9) Uani 1 1 d .
F15 F 0.9406(5) 0.58420(19) 0.2067(2) 0.0671(8) Uani 1 1 d .
N1 N 0.8353(7) 0.3666(3) 0.4852(3) 0.0564(11) Uani 1 1 d .
H1 H 0.882(8) 0.334(3) 0.429(4) 0.067(15) Uiso 1 1 d .
N2 N 1.1385(6) 0.2592(3) 0.4197(2) 0.0459(9) Uani 1 1 d .
H2 H 1.184(13) 0.328(6) 0.439(6) 0.15(3) Uiso 1 1 d .
N3 N 1.0793(6) 0.3104(3) 0.2601(3) 0.0480(10) Uani 1 1 d .
H3 H 1.017(11) 0.327(5) 0.309(5) 0.11(2) Uiso 1 1 d .
N4 N 0.1957(7) 0.5888(3) 0.6488(3) 0.0593(11) Uani 1 1 d .
C1 C 0.6936(8) 0.4260(3) 0.4919(3) 0.0497(12) Uani 1 1 d .
C2 C 0.6115(7) 0.4418(3) 0.5764(3) 0.0428(10) Uani 1 1 d .
C3 C 0.7083(7) 0.3893(3) 0.6151(3) 0.0432(10) Uani 1 1 d .
H3A H 0.6846 0.3869 0.6725 0.052 Uiso 1 1 calc R
C4 C 0.8455(7) 0.3409(3) 0.5567(3) 0.0458(11) Uani 1 1 d .
C5 C 0.9625(7) 0.2711(3) 0.5563(3) 0.0427(10) Uani 1 1 d .
C6 C 1.0861(7) 0.2292(3) 0.4881(3) 0.0436(10) Uani 1 1 d .
C7 C 1.1577(7) 0.1432(3) 0.4662(3) 0.0474(11) Uani 1 1 d .
H7 H 1.1440 0.1062 0.5008 0.057 Uiso 1 1 calc R
C8 C 1.2488(7) 0.1222(3) 0.3882(3) 0.0482(11) Uani 1 1 d .
H8 H 1.3115 0.0683 0.3594 0.058 Uiso 1 1 calc R
C9 C 1.2361(7) 0.1934(3) 0.3560(3) 0.0432(10) Uani 1 1 d .
C10 C 1.2876(7) 0.1947(3) 0.2735(3) 0.0445(11) Uani 1 1 d .
C11 C 1.2245(7) 0.2525(3) 0.2313(3) 0.0468(11) Uani 1 1 d .
C12 C 1.2798(7) 0.2561(3) 0.1486(3) 0.0468(11) Uani 1 1 d .
H12 H 1.3828 0.2245 0.1139 0.056 Uiso 1 1 calc R
C13 C 1.1637(8) 0.3115(3) 0.1262(3) 0.0499(12) Uani 1 1 d .
H13 H 1.1695 0.3251 0.0732 0.060 Uiso 1 1 calc R
C14 C 1.0302(8) 0.3461(3) 0.1966(3) 0.0478(11) Uani 1 1 d .
C15 C 0.8764(7) 0.4013(3) 0.2016(3) 0.0436(11) Uani 1 1 d .
C16 C 0.2376(8) 0.5659(3) 0.7219(3) 0.0499(12) Uani 1 1 d .
C17 C 0.3987(7) 0.5109(3) 0.7038(3) 0.0459(11) Uani 1 1 d .
H17 H 0.4582 0.4859 0.7437 0.055 Uiso 1 1 calc R
C18 C 0.4562(7) 0.4990(3) 0.6188(3) 0.0444(11) Uani 1 1 d .
C19 C 0.3282(8) 0.5505(3) 0.5856(3) 0.0535(12) Uani 1 1 d .
C20 C 0.9325(7) 0.2299(3) 0.6249(3) 0.0419(10) Uani 1 1 d .
C21 C 0.7357(8) 0.1807(3) 0.6242(4) 0.0569(13) Uani 1 1 d .
C22 C 0.7000(8) 0.1415(4) 0.6846(4) 0.0616(14) Uani 1 1 d .
C23 C 0.8610(10) 0.1490(4) 0.7477(4) 0.0649(15) Uani 1 1 d .
C24 C 1.0617(9) 0.1920(4) 0.7487(3) 0.0583(13) Uani 1 1 d .
C25 C 1.0944(7) 0.2322(3) 0.6875(3) 0.0496(11) Uani 1 1 d .
C26 C 1.3964(7) 0.1171(3) 0.2166(3) 0.0447(11) Uani 1 1 d .
C27 C 1.5908(7) 0.1039(3) 0.2473(3) 0.0448(11) Uani 1 1 d .
C28 C 1.6837(7) 0.0283(3) 0.1969(3) 0.0474(11) Uani 1 1 d .
C29 C 1.5824(8) -0.0341(3) 0.1128(3) 0.0475(11) Uani 1 1 d .
C30 C 1.3872(8) -0.0237(3) 0.0792(3) 0.0482(11) Uani 1 1 d .
C31 C 1.2952(7) 0.0499(3) 0.1308(3) 0.0448(11) Uani 1 1 d .
C32 C 0.8194(7) 0.4234(3) 0.1220(3) 0.0427(11) Uani 1 1 d .
C33 C 0.7329(8) 0.3539(3) 0.0359(3) 0.0499(11) Uani 1 1 d .
C34 C 0.6865(8) 0.3745(4) -0.0395(3) 0.0574(13) Uani 1 1 d .
C35 C 0.7152(8) 0.4634(4) -0.0295(4) 0.0601(14) Uani 1 1 d .
C36 C 0.7949(8) 0.5340(3) 0.0538(3) 0.0525(12) Uani 1 1 d .
C37 C 0.8483(7) 0.5128(3) 0.1270(3) 0.0502(12) Uani 1 1 d .

loop_
_atom_site_aniso_label
_atom_site_aniso_U_11
_atom_site_aniso_U_22
_atom_site_aniso_U_33
_atom_site_aniso_U_23
_atom_site_aniso_U_13
_atom_site_aniso_U_12
F1 0.061(2) 0.100(2) 0.102(3) 0.052(2) 0.0000(18) 0.0118(17)
F2 0.078(2) 0.097(2) 0.157(4) 0.078(3) 0.046(2) 0.019(2)
F3 0.124(3) 0.106(3) 0.110(3) 0.084(2) 0.065(2) 0.054(2)
F4 0.100(2) 0.094(2) 0.069(2) 0.0505(18) 0.0065(18) 0.0303(19)
F5 0.0639(19) 0.0766(19) 0.0704(19) 0.0417(16) 0.0051(14) 0.0168(15)
F6 0.0567(17) 0.0654(17) 0.0587(18) 0.0125(15) 0.0050(14) 0.0240(14)
F7 0.0580(17) 0.0746(18) 0.0697(19) 0.0260(16) 0.0147(14) 0.0344(15)
F8 0.082(2) 0.0603(17) 0.0633(18) 0.0201(14) 0.0275(15) 0.0377(15)
F9 0.088(2) 0.0528(16) 0.0437(16) 0.0122(13) 0.0086(14) 0.0171(14)
F10 0.0592(17) 0.0647(17) 0.0504(16) 0.0220(13) 0.0058(13) 0.0208(13)
F11 0.095(2) 0.0531(17) 0.0650(19) 0.0191(15) 0.0184(16) 0.0106(15)
F12 0.092(2) 0.114(3) 0.0447(18) 0.0149(18) 0.0037(16) 0.018(2)
F13 0.092(2) 0.131(3) 0.069(2) 0.068(2) 0.0295(17) 0.053(2)
F14 0.094(2) 0.076(2) 0.101(2) 0.0637(19) 0.0389(19) 0.0357(17)
F15 0.088(2) 0.0511(16) 0.0610(19) 0.0184(15) 0.0129(16) 0.0204(15)
N1 0.084(3) 0.069(3) 0.042(2) 0.033(2) 0.029(2) 0.051(2)
N2 0.058(2) 0.048(2) 0.043(2) 0.0233(18) 0.0183(18) 0.0258(19)
N3 0.063(3) 0.053(2) 0.041(2) 0.0245(19) 0.0200(19) 0.030(2)
N4 0.080(3) 0.081(3) 0.043(2) 0.037(2) 0.031(2) 0.050(2)
C1 0.067(3) 0.057(3) 0.041(3) 0.025(2) 0.020(2) 0.039(2)
C2 0.057(3) 0.042(2) 0.036(2) 0.018(2) 0.015(2) 0.023(2)
C3 0.058(3) 0.047(2) 0.034(2) 0.021(2) 0.016(2) 0.025(2)
C4 0.059(3) 0.050(3) 0.036(2) 0.021(2) 0.012(2) 0.024(2)
C5 0.051(3) 0.043(2) 0.040(2) 0.019(2) 0.011(2) 0.021(2)
C6 0.052(3) 0.046(2) 0.041(2) 0.021(2) 0.013(2) 0.021(2)
C7 0.057(3) 0.051(3) 0.046(3) 0.026(2) 0.015(2) 0.030(2)
C8 0.056(3) 0.045(2) 0.049(3) 0.019(2) 0.015(2) 0.025(2)
C9 0.048(3) 0.047(2) 0.041(2) 0.019(2) 0.013(2) 0.022(2)
C10 0.051(3) 0.048(2) 0.041(2) 0.019(2) 0.014(2) 0.023(2)
C11 0.053(3) 0.046(3) 0.048(3) 0.020(2) 0.017(2) 0.023(2)
C12 0.058(3) 0.046(2) 0.044(3) 0.020(2) 0.025(2) 0.024(2)
C13 0.068(3) 0.051(3) 0.045(3) 0.027(2) 0.025(2) 0.025(2)
C14 0.066(3) 0.049(3) 0.043(3) 0.025(2) 0.025(2) 0.027(2)
C15 0.061(3) 0.044(2) 0.035(2) 0.018(2) 0.018(2) 0.025(2)
C16 0.068(3) 0.053(3) 0.040(3) 0.023(2) 0.018(2) 0.029(2)
C17 0.064(3) 0.048(2) 0.038(2) 0.024(2) 0.016(2) 0.028(2)
C18 0.057(3) 0.048(2) 0.040(2) 0.021(2) 0.020(2) 0.028(2)
C19 0.071(3) 0.066(3) 0.043(3) 0.030(2) 0.028(2) 0.043(3)
C20 0.048(3) 0.040(2) 0.044(3) 0.020(2) 0.014(2) 0.018(2)
C21 0.060(3) 0.057(3) 0.065(3) 0.031(3) 0.016(3) 0.025(3)
C22 0.056(3) 0.059(3) 0.088(4) 0.044(3) 0.027(3) 0.019(3)
C23 0.087(4) 0.067(3) 0.070(4) 0.047(3) 0.045(3) 0.033(3)
C24 0.077(4) 0.059(3) 0.053(3) 0.031(3) 0.013(3) 0.029(3)
C25 0.052(3) 0.053(3) 0.052(3) 0.028(2) 0.014(2) 0.014(2)
C26 0.051(3) 0.046(2) 0.045(3) 0.022(2) 0.016(2) 0.021(2)
C27 0.048(3) 0.046(2) 0.039(3) 0.015(2) 0.009(2) 0.012(2)
C28 0.047(3) 0.051(3) 0.055(3) 0.026(2) 0.019(2) 0.024(2)
C29 0.062(3) 0.041(2) 0.046(3) 0.017(2) 0.026(2) 0.024(2)
C30 0.064(3) 0.044(3) 0.042(3) 0.021(2) 0.012(2) 0.015(2)
C31 0.054(3) 0.047(3) 0.045(3) 0.025(2) 0.019(2) 0.020(2)
C32 0.052(3) 0.046(3) 0.041(3) 0.021(2) 0.023(2) 0.023(2)
C33 0.058(3) 0.051(3) 0.049(3) 0.023(2) 0.020(2) 0.021(2)
C34 0.056(3) 0.072(3) 0.039(3) 0.015(3) 0.011(2) 0.018(3)
C35 0.060(3) 0.087(4) 0.057(3) 0.045(3) 0.023(3) 0.033(3)
C36 0.064(3) 0.056(3) 0.054(3) 0.032(3) 0.021(2) 0.026(2)
C37 0.057(3) 0.055(3) 0.048(3) 0.025(2) 0.020(2) 0.023(2)

loop_
_atom_type_symbol
_atom_type_description
_atom_type_scat_dispersion_real
_atom_type_scat_dispersion_imag
_atom_type_scat_source
N N 0.0061 0.0033 'International Tables Vol C Tables 4.2.6.8 and 6.1.1.4'
C C 0.0033 0.0016 'International Tables Vol C Tables 4.2.6.8 and 6.1.1.4'
F F 0.0171 0.0103 'International Tables Vol C Tables 4.2.6.8 and 6.1.1.4'
H H 0.0000 0.0000 'International Tables Vol C Tables 4.2.6.8 and 6.1.1.4'

loop_
_geom_angle_atom_site_label_1
_geom_angle_atom_site_label_2
_geom_angle_atom_site_label_3
_geom_angle
_geom_angle_site_symmetry_1
_geom_angle_site_symmetry_3
C4 N1 C1 112.5(4) . .
C4 N1 H1 123(3) . .
C1 N1 H1 121(3) . .
C9 N2 C6 109.3(3) . .
C9 N2 H2 122(5) . .
C6 N2 H2 118(5) . .
C11 N3 C14 110.4(4) . .
C11 N3 H3 131(5) . .
C14 N3 H3 118(5) . .
C19 N4 C16 108.2(4) . .
N1 C1 C2 105.8(4) . .
N1 C1 C19 113.2(4) . 2_666
C2 C1 C19 141.0(4) . 2_666
C3 C2 C1 106.7(3) . .
C3 C2 C18 123.4(4) . .
C1 C2 C18 129.9(4) . .
C2 C3 C4 109.3(4) . .
C2 C3 H3A 125.3 . .
C4 C3 H3A 125.3 . .
N1 C4 C3 105.7(4) . .
N1 C4 C5 120.8(4) . .
C3 C4 C5 133.3(4) . .
C6 C5 C4 123.7(4) . .
C6 C5 C20 116.6(4) . .
C4 C5 C20 119.2(4) . .
C5 C6 N2 125.2(4) . .
C5 C6 C7 127.7(4) . .
N2 C6 C7 106.5(4) . .
C8 C7 C6 108.9(4) . .
C8 C7 H7 125.6 . .
C6 C7 H7 125.6 . .
C7 C8 C9 109.1(4) . .
C7 C8 H8 125.4 . .
C9 C8 H8 125.4 . .
C10 C9 N2 125.2(4) . .
C10 C9 C8 128.3(4) . .
N2 C9 C8 106.2(4) . .
C9 C10 C11 127.5(4) . .
C9 C10 C26 115.7(4) . .
C11 C10 C26 116.2(4) . .
N3 C11 C12 106.5(4) . .
N3 C11 C10 125.1(4) . .
C12 C11 C10 128.1(4) . .
C13 C12 C11 109.3(4) . .
C13 C12 H12 125.3 . .
C11 C12 H12 125.3 . .
C12 C13 C14 107.6(4) . .
C12 C13 H13 126.2 . .
C14 C13 H13 126.2 . .
N3 C14 C15 124.9(4) . .
N3 C14 C13 105.9(4) . .
C15 C14 C13 129.1(4) . .
C14 C15 C16 123.0(4) . 2_666
C14 C15 C32 118.8(3) . .
C16 C15 C32 118.1(4) 2_666 .
N4 C16 C17 108.5(4) . .
N4 C16 C15 119.6(4) . 2_666
C17 C16 C15 131.9(4) . 2_666
C18 C17 C16 108.6(4) . .
C18 C17 H17 125.7 . .
C16 C17 H17 125.7 . .
C17 C18 C19 105.8(4) . .
C17 C18 C2 123.3(4) . .
C19 C18 C2 130.9(4) . .
N4 C19 C1 113.2(4) . 2_666
N4 C19 C18 108.8(4) . .
C1 C19 C18 138.0(4) 2_666 .
C21 C20 C25 115.4(4) . .
C21 C20 C5 120.6(4) . .
C25 C20 C5 124.0(4) . .
F1 C21 C22 117.7(5) . .
F1 C21 C20 119.4(4) . .
C22 C21 C20 122.9(5) . .
C23 C22 F2 119.0(5) . .
C23 C22 C21 119.8(5) . .
F2 C22 C21 121.2(5) . .
C22 C23 F3 120.9(5) . .
C22 C23 C24 120.2(5) . .
F3 C23 C24 118.9(5) . .
F4 C24 C23 120.4(5) . .
F4 C24 C25 120.4(5) . .
C23 C24 C25 119.1(5) . .
F5 C25 C24 117.9(4) . .
F5 C25 C20 119.6(4) . .
C24 C25 C20 122.4(5) . .
C27 C26 C31 116.0(4) . .
C27 C26 C10 122.9(4) . .
C31 C26 C10 121.0(4) . .
F6 C27 C26 119.7(4) . .
F6 C27 C28 117.7(4) . .
C26 C27 C28 122.6(4) . .
F7 C28 C29 120.7(4) . .
F7 C28 C27 119.8(4) . .
C29 C28 C27 119.5(4) . .
F8 C29 C28 120.1(4) . .
F8 C29 C30 119.9(4) . .
C28 C29 C30 120.0(4) . .
F9 C30 C31 120.4(4) . .
F9 C30 C29 119.8(4) . .
C31 C30 C29 119.8(4) . .
F10 C31 C30 117.3(4) . .
F10 C31 C26 120.6(4) . .
C30 C31 C26 122.1(4) . .
C37 C32 C33 115.1(4) . .
C37 C32 C15 123.2(4) . .
C33 C32 C15 121.7(4) . .
F11 C33 C32 120.3(4) . .
F11 C33 C34 118.2(4) . .
C32 C33 C34 121.5(4) . .
C35 C34 F12 120.5(5) . .
C35 C34 C33 120.3(5) . .
F12 C34 C33 119.3(5) . .
C34 C35 C36 120.3(5) . .
C34 C35 F13 120.0(5) . .
C36 C35 F13 119.6(5) . .
F14 C36 C35 120.2(4) . .
F14 C36 C37 120.7(5) . .
C35 C36 C37 119.0(5) . .
F15 C37 C36 117.1(4) . .
F15 C37 C32 119.2(4) . .
C36 C37 C32 123.7(5) . .

loop_
_geom_bond_atom_site_label_1
_geom_bond_atom_site_label_2
_geom_bond_distance
_geom_bond_site_symmetry_2
F1 C21 1.337(6) .
F2 C22 1.340(6) .
F3 C23 1.345(5) .
F4 C24 1.329(6) .
F5 C25 1.344(5) .
F6 C27 1.337(5) .
F7 C28 1.327(5) .
F8 C29 1.332(5) .
F9 C30 1.341(5) .
F10 C31 1.327(5) .
F11 C33 1.335(5) .
F12 C34 1.345(6) .
F13 C35 1.354(6) .
F14 C36 1.341(6) .
F15 C37 1.340(5) .
N1 C4 1.351(6) .
N1 C1 1.364(5) .
N1 H1 0.93(5) .
N2 C9 1.387(5) .
N2 C6 1.392(5) .
N2 H2 0.99(8) .
N3 C11 1.361(5) .
N3 C14 1.375(6) .
N3 H3 0.86(7) .
N4 C19 1.364(6) .
N4 C16 1.366(6) .
C1 C2 1.418(6) .
C1 C19 1.423(6) 2_666
C2 C3 1.388(6) .
C2 C18 1.448(6) .
C3 C4 1.393(6) .
C3 H3A 0.9500 .
C4 C5 1.408(6) .
C5 C6 1.388(6) .
C5 C20 1.485(6) .
C6 C7 1.410(6) .
C7 C8 1.346(6) .
C7 H7 0.9500 .
C8 C9 1.416(6) .
C8 H8 0.9500 .
C9 C10 1.384(6) .
C10 C11 1.409(6) .
C10 C26 1.496(6) .
C11 C12 1.407(6) .
C12 C13 1.347(6) .
C12 H12 0.9500 .
C13 C14 1.431(6) .
C13 H13 0.9500 .
C14 C15 1.378(6) .
C15 C16 1.414(6) 2_666
C15 C32 1.472(6) .
C16 C17 1.402(6) .
C16 C15 1.414(6) 2_666
C17 C18 1.373(6) .
C17 H17 0.9500 .
C18 C19 1.432(6) .
C19 C1 1.423(6) 2_666
C20 C21 1.374(7) .
C20 C25 1.360(6) .
C21 C22 1.349(7) .
C22 C23 1.335(8) .
C23 C24 1.353(8) .
C24 C25 1.371(7) .
C26 C27 1.363(6) .
C26 C31 1.390(6) .
C27 C28 1.385(6) .
C28 C29 1.351(6) .
C29 C30 1.366(7) .
C30 C31 1.365(6) .
C32 C37 1.370(6) .
C32 C33 1.383(6) .
C33 C34 1.383(7) .
C34 C35 1.335(7) .
C35 C36 1.351(7) .
C36 C37 1.364(6) .
